data_4327317
loop_
_publ_author_name
'Gulliver T. Dalton'
'Lydie Viau'
'Susan M. Waterman'
'Mark G. Humphrey'
'Michael I. Bruce'
'Paul J. Low'
'Rachel L. Roberts'
'Anthony C. Willis'
'George A. Koutsantonis'
'Brian W. Skelton'
'Allan H. White'

_publ_contact_author_address
;
Research School of Chemistry,
Australian National University,
Canberra, A. C. T. 0200, Australia
;
_publ_contact_author_email ' willis@rsc.anu.edu.au '
_publ_contact_author_fax ' 61 2 6125 0750 '
_publ_contact_author_name ' Anthony C. Willis '
_publ_contact_author_phone ' 61 2 6125 4109 '
_publ_section_title
;
 Mixed-Metal Cluster Chemistry. 28. Core Enlargement of Tungsten-Iridium
 Clusters with Alkynyl, Ethyndiyl, and Butadiyndiyl Reagents
;
_journal_name_full 'Inorganic Chemistry'
_journal_page_first 3261
_journal_page_last 3269
_journal_paper_doi 10.1021/ic050040+
_journal_volume 44
_journal_year 2005
_chemical_compound_source
;
?
;
_chemical_formula_moiety ' C33 H25 Ir3 O10 W2 '
_chemical_formula_sum 'C33 H25 Ir3 O10 W2'
_chemical_formula_weight 1525.92
_chemical_name_systematic
;                                                                         
      
?                                                                         
      
;
_space_group_IT_number 2
_symmetry_cell_setting triclinic
_symmetry_space_group_name_Hall '-P 1'
_symmetry_space_group_name_H-M 'P -1'
_atom_sites_solution_hydrogens geom
_atom_sites_solution_primary direct
_audit_creation_date 02-13-06
_audit_creation_method CRYSTALS_ver_12-03-99
_audit_update_record
;
2002-06-14 - Report on C23 H25 Ir3 O10 W2
             by Anthony C. Willis
             for  Mark Humphrey and Gulliver T. Dalton
2002-06-14 - passes checkcif tests with minor warnings 
;
_cell_angle_alpha 95.2323(6)
_cell_angle_beta 99.5846(6)
_cell_angle_gamma 100.5873(5)
_cell_formula_units_Z 2
_cell_length_a 9.5204(1)
_cell_length_b 10.8559(1)
_cell_length_c 17.9731(3)
_cell_measurement_reflns_used 61580
_cell_measurement_temperature 200
_cell_measurement_theta_max 30
_cell_measurement_theta_min 3
_cell_volume 1786.18(4)
_computing_cell_refinement
;
 Denzo/Scalepack (Otwinowski & Minor, 1996)
;
_computing_data_collection
;
 COLLECT (Nonius BV, 1997)
;
_computing_data_reduction
;
 Denzo/Scalepack (Otwinowski & Minor, 1996)
;
_computing_molecular_graphics
;
teXsan (MSC, 1992-1997)
;
_computing_publication_material
;
 CRYSTALS (Watkin et al 2001)
;
_computing_structure_refinement
;
 CRYSTALS (Watkin et al 2001)
;
_computing_structure_solution
;
 SIR92 (Altomare et al, 1994)
;
_diffrn_ambient_temperature 200
_diffrn_measured_fraction_theta_full 1.000
_diffrn_measured_fraction_theta_max 1.000
_diffrn_measurement_device_type
;
Enraf Nonius Kappa CCD
;
_diffrn_measurement_method ' \f and \w scans with CCD '
_diffrn_radiation_monochromator graphite
_diffrn_radiation_type 'Mo K\a'
_diffrn_radiation_wavelength 0.71073
_diffrn_reflns_av_R_equivalents 0.08
_diffrn_reflns_limit_h_max 13
_diffrn_reflns_limit_h_min -13
_diffrn_reflns_limit_k_max 15
_diffrn_reflns_limit_k_min -15
_diffrn_reflns_limit_l_max 25
_diffrn_reflns_limit_l_min -25
_diffrn_reflns_number 40961
_diffrn_reflns_theta_full 30.
_diffrn_reflns_theta_max 30.09
_diffrn_reflns_theta_min 4.16
_diffrn_standards_decay_% 0.00
_diffrn_standards_interval_count 0
_diffrn_standards_interval_time 0
_diffrn_standards_number 0
_exptl_absorpt_coefficient_mu 17.604
_exptl_absorpt_correction_T_max 0.256
_exptl_absorpt_correction_T_min 0.043
_exptl_absorpt_correction_type integration
_exptl_absorpt_process_details
;
gaussian integration (Coppens, 1970) implemented in maXus (2000)
;
_exptl_crystal_colour ' purple '
_exptl_crystal_density_diffrn 2.837
_exptl_crystal_description ' plate '
_exptl_crystal_F_000 1347.926
_exptl_crystal_size_max 0.34
_exptl_crystal_size_mid 0.22
_exptl_crystal_size_min 0.13
_refine_diff_density_max 2.75
_refine_diff_density_min -1.53
_refine_ls_extinction_coef 7.4(15)
_refine_ls_extinction_method 'Larson 1970 Crystallographic Computing eq 22'
_refine_ls_goodness_of_fit_ref 1.0503
_refine_ls_hydrogen_treatment noref
_refine_ls_matrix_type full
_refine_ls_number_parameters 434
_refine_ls_number_reflns 7207
_refine_ls_R_factor_gt 0.0302
_refine_ls_shift/su_max 0.001114
_refine_ls_structure_factor_coef F
_refine_ls_weighting_details
;
Chebychev polynomial with 3 parameters, Carruthers & Watkin , 1979,
 1.64    -.266     1.04   
;
_refine_ls_weighting_scheme calc
_refine_ls_wR_factor_ref 0.0350
_reflns_limit_h_max 13
_reflns_limit_h_min -13
_reflns_limit_k_max 15
_reflns_limit_k_min -15
_reflns_limit_l_max 25
_reflns_limit_l_min 0
_reflns_number_gt 7207
_reflns_number_total 10500
_reflns_threshold_expression >3.00\s(I)
_cod_data_source_file ic0500402Bsi20050111_065545_1.cif
_cod_data_source_block gtd3
_cod_depositor_comments
;
The following automatic conversions were performed:

'_symmetry_cell_setting' value 'triclinic ' changed to 'triclinic'
according to the built-in table from CIF Core dictionary named
'cif_core.dic' version 2.4.1 from 2010-06-29.

Automatic conversion script
Id: cif_fix_values 1715 2011-07-08 13:25:40Z adriana 
;
_cod_original_sg_symbol_H-M 'P -1 '
_cod_original_formula_sum ' C33 H25 Ir3 O10 W2 '
_cod_database_code 4327317

loop_
_symmetry_equiv_pos_as_xyz
x,y,z
-x,-y,-z

loop_
_atom_site_label
_atom_site_type_symbol
_atom_site_fract_x
_atom_site_fract_y
_atom_site_fract_z
_atom_site_U_iso_or_equiv
_atom_site_occupancy
_atom_site_adp_type
Ir1 ir 0.44930(3) 0.80280(3) 0.188563(15) 0.0225 1.0000 Uani
Ir2 ir 0.57707(3) 0.62589(2) 0.263520(15) 0.0195 1.0000 Uani
Ir3 ir 0.49816(3) 0.37378(3) 0.207391(15) 0.0209 1.0000 Uani
W4 w 0.33139(3) 0.71937(3) 0.308923(15) 0.0190 1.0000 Uani
W5 w 0.31576(3) 0.54309(3) 0.165434(14) 0.0183 1.0000 Uani
O11 o 0.1658(7) 0.8795(6) 0.1978(4) 0.0410 1.0000 Uani
O12 o 0.6562(9) 1.0517(7) 0.2439(5) 0.0554 1.0000 Uani
O13 o 0.4169(12) 0.8560(8) 0.0250(4) 0.0698 1.0000 Uani
O21 o 0.8247(8) 0.7431(8) 0.1881(5) 0.0536 1.0000 Uani
O22 o 0.7843(8) 0.6144(8) 0.4076(4) 0.0510 1.0000 Uani
O31 o 0.6800(9) 0.3090(8) 0.3486(4) 0.0554 1.0000 Uani
O32 o 0.3483(9) 0.1151(7) 0.1227(5) 0.0606 1.0000 Uani
O33 o 0.7324(8) 0.4014(8) 0.1076(4) 0.0557 1.0000 Uani
O41 o 0.0079(7) 0.5754(6) 0.2844(4) 0.0390 1.0000 Uani
O51 o 0.5523(7) 0.5998(6) 0.0638(3) 0.0347 1.0000 Uani
C1 c 0.3819(7) 0.5438(6) 0.2908(4) 0.0197 1.0000 Uani
C2 c 0.3350(7) 0.4160(6) 0.2624(4) 0.0214 1.0000 Uani
C3 c 0.2159(8) 0.3314(7) 0.2888(4) 0.0263 1.0000 Uani
C4 c 0.1271(9) 0.2232(7) 0.2450(5) 0.0332 1.0000 Uani
C5 c 0.020(1) 0.1511(9) 0.2735(6) 0.0416 1.0000 Uani
C6 c -0.003(1) 0.1822(9) 0.3466(6) 0.0435 1.0000 Uani
C7 c 0.086(1) 0.285(1) 0.3919(6) 0.0439 1.0000 Uani
C8 c 0.1966(9) 0.3596(8) 0.3624(5) 0.0335 1.0000 Uani
C11 c 0.2573(8) 0.8259(7) 0.2223(4) 0.0270 1.0000 Uani
C12 c 0.5771(9) 0.9583(8) 0.2227(5) 0.0344 1.0000 Uani
C13 c 0.4318(13) 0.8368(8) 0.0861(5) 0.0429 1.0000 Uani
C21 c 0.7308(8) 0.7031(8) 0.2160(5) 0.0321 1.0000 Uani
C22 c 0.7025(9) 0.6208(8) 0.3536(5) 0.0332 1.0000 Uani
C31 c 0.615(1) 0.3322(8) 0.2962(4) 0.0344 1.0000 Uani
C32 c 0.3979(9) 0.2110(7) 0.1552(5) 0.0317 1.0000 Uani
C33 c 0.6462(8) 0.3915(8) 0.1445(4) 0.0302 1.0000 Uani
C41 c 0.1270(8) 0.6243(7) 0.2913(4) 0.0270 1.0000 Uani
C42 c 0.4853(8) 0.8651(7) 0.4119(4) 0.0280 1.0000 Uani
C43 c 0.3695(9) 0.9227(7) 0.3815(4) 0.0293 1.0000 Uani
C44 c 0.2352(8) 0.8454(7) 0.3911(4) 0.0288 1.0000 Uani
C45 c 0.2721(8) 0.7433(7) 0.4302(4) 0.0247 1.0000 Uani
C46 c 0.4248(9) 0.7524(7) 0.4397(4) 0.0299 1.0000 Uani
C51 c 0.4764(8) 0.5856(7) 0.1085(4) 0.0251 1.0000 Uani
C52 c 0.0700(8) 0.4403(8) 0.1354(5) 0.0308 1.0000 Uani
C53 c 0.1460(9) 0.3816(8) 0.0852(4) 0.0344 1.0000 Uani
C54 c 0.1989(9) 0.4693(9) 0.0397(5) 0.0348 1.0000 Uani
C55 c 0.1564(8) 0.5862(8) 0.0611(4) 0.0303 1.0000 Uani
C56 c 0.0745(8) 0.5668(8) 0.1191(4) 0.0313 1.0000 Uani
C421 c 0.644(1) 0.9251(9) 0.4226(5) 0.0425 1.0000 Uani
C431 c 0.3845(11) 1.0509(8) 0.3560(5) 0.0406 1.0000 Uani
C441 c 0.088(1) 0.8802(9) 0.3773(6) 0.0408 1.0000 Uani
C451 c 0.170(1) 0.6546(9) 0.4663(5) 0.0363 1.0000 Uani
C461 c 0.508(1) 0.6690(9) 0.4850(4) 0.0368 1.0000 Uani
H41 h 0.1424 0.1983 0.1925 0.0388 1.0000 Uiso
H51 h -0.044 0.0748 0.2410 0.0491 1.0000 Uiso
H61 h -0.084 0.1301 0.3662 0.0533 1.0000 Uiso
H71 h 0.073 0.308 0.4452 0.0549 1.0000 Uiso
H81 h 0.2623 0.4340 0.3955 0.0408 1.0000 Uiso
H521 h 0.0220 0.3999 0.1750 0.0352 1.0000 Uiso
H531 h 0.1591 0.2922 0.0830 0.0384 1.0000 Uiso
H541 h 0.2564 0.4539 -0.0007 0.0406 1.0000 Uiso
H551 h 0.1806 0.6669 0.0389 0.0356 1.0000 Uiso
H561 h 0.0279 0.6304 0.1442 0.0367 1.0000 Uiso
H4211 h 0.674 0.9814 0.4721 0.0468 1.0000 Uiso
H4212 h 0.660 0.9761 0.3801 0.0468 1.0000 Uiso
H4213 h 0.703 0.8578 0.4227 0.0468 1.0000 Uiso
H4311 h 0.3995 1.1161 0.4012 0.0489 1.0000 Uiso
H4312 h 0.4699 1.0667 0.3300 0.0489 1.0000 Uiso
H4313 h 0.2942 1.0555 0.3199 0.0489 1.0000 Uiso
H4411 h 0.077 0.9355 0.4228 0.0515 1.0000 Uiso
H4412 h 0.078 0.9266 0.3317 0.0515 1.0000 Uiso
H4413 h 0.010 0.8017 0.3683 0.0515 1.0000 Uiso
H4511 h 0.169 0.6932 0.5189 0.0442 1.0000 Uiso
H4512 h 0.070 0.6389 0.4352 0.0442 1.0000 Uiso
H4513 h 0.204 0.5728 0.4689 0.0442 1.0000 Uiso
H4611 h 0.534 0.7062 0.5396 0.0439 1.0000 Uiso
H4612 h 0.598 0.6628 0.4647 0.0439 1.0000 Uiso
H4613 h 0.445 0.5828 0.4804 0.0439 1.0000 Uiso

loop_
_atom_site_aniso_label
_atom_site_aniso_U_11
_atom_site_aniso_U_22
_atom_site_aniso_U_33
_atom_site_aniso_U_23
_atom_site_aniso_U_13
_atom_site_aniso_U_12
Ir1 0.02469(13) 0.02074(13) 0.02277(13) 0.00384(9) 0.0062(1) 0.0045(1)
Ir2 0.01654(12) 0.02119(12) 0.01959(12) -0.00028(9) 0.00208(9) 0.00344(9)
Ir3 0.02132(13) 0.02117(12) 0.02079(12) 0.00016(9) 0.00429(9) 0.00663(9)
W4 0.01933(12) 0.02006(12) 0.01768(12) -0.00020(9) 0.00376(9) 0.00488(9)
W5 0.01761(12) 0.02089(13) 0.01565(11) 0.00029(9) 0.00193(9) 0.00417(9)
O11 0.042(3) 0.045(4) 0.044(3) 0.015(3) 0.014(3) 0.019(3)
O12 0.053(4) 0.036(4) 0.073(5) -0.002(3) 0.019(4) -0.006(3)
O13 0.120(8) 0.055(5) 0.034(4) 0.015(3) 0.014(4) 0.011(5)
O21 0.033(3) 0.067(5) 0.065(5) 0.021(4) 0.019(3) 0.007(3)
O22 0.044(4) 0.074(5) 0.032(3) 0.002(3) -0.002(3) 0.013(4)
O31 0.066(5) 0.061(5) 0.040(4) 0.011(3) -0.005(3) 0.028(4)
O32 0.062(5) 0.036(4) 0.074(5) -0.017(4) 0.004(4) 0.004(3)
O33 0.047(4) 0.081(6) 0.053(4) 0.015(4) 0.027(3) 0.028(4)
O41 0.031(3) 0.050(4) 0.036(3) 0.004(3) 0.010(2) 0.007(3)
O51 0.035(3) 0.045(3) 0.025(3) 0.002(2) 0.010(2) 0.008(3)
C1 0.017(3) 0.025(3) 0.018(3) 0.003(2) 0.003(2) 0.007(2)
C2 0.020(3) 0.022(3) 0.021(3) -0.000(2) 0.007(2) 0.001(2)
C3 0.022(3) 0.027(3) 0.031(3) 0.005(3) 0.002(3) 0.009(3)
C4 0.032(4) 0.026(4) 0.039(4) 0.004(3) 0.005(3) 0.001(3)
C5 0.029(4) 0.037(4) 0.057(6) 0.013(4) 0.008(4) -0.002(3)
C6 0.035(4) 0.043(5) 0.055(6) 0.014(4) 0.018(4) 0.003(4)
C7 0.036(4) 0.055(6) 0.046(5) 0.015(4) 0.022(4) 0.006(4)
C8 0.036(4) 0.032(4) 0.034(4) 0.005(3) 0.012(3) 0.005(3)
C11 0.032(4) 0.026(3) 0.024(3) -0.003(3) 0.008(3) 0.008(3)
C12 0.030(4) 0.030(4) 0.040(4) -0.000(3) 0.008(3) -0.001(3)
C13 0.073(7) 0.029(4) 0.026(4) 0.006(3) 0.010(4) 0.006(4)
C21 0.017(3) 0.043(4) 0.039(4) 0.013(3) 0.012(3) 0.006(3)
C22 0.031(4) 0.036(4) 0.029(4) 0.001(3) 0.003(3) 0.004(3)
C31 0.041(4) 0.040(4) 0.021(3) -0.001(3) 0.001(3) 0.013(4)
C32 0.027(4) 0.028(4) 0.039(4) -0.003(3) 0.005(3) 0.007(3)
C33 0.025(3) 0.038(4) 0.029(4) -0.000(3) 0.004(3) 0.010(3)
C41 0.021(3) 0.036(4) 0.027(3) 0.008(3) 0.009(3) 0.008(3)
C42 0.027(3) 0.027(3) 0.026(3) -0.003(3) 0.005(3) 0.000(3)
C43 0.032(4) 0.023(3) 0.029(3) -0.005(3) 0.006(3) -0.000(3)
C44 0.028(4) 0.032(4) 0.027(3) 0.000(3) 0.006(3) 0.009(3)
C45 0.030(3) 0.028(3) 0.017(3) -0.004(2) 0.006(3) 0.009(3)
C46 0.028(4) 0.030(4) 0.029(4) -0.001(3) 0.003(3) 0.003(3)
C51 0.020(3) 0.029(3) 0.024(3) 0.003(3) 0.006(2) -0.000(3)
C52 0.022(3) 0.035(4) 0.031(4) 0.001(3) 0.002(3) -0.001(3)
C53 0.036(4) 0.034(4) 0.026(3) -0.002(3) -0.007(3) 0.003(3)
C54 0.025(3) 0.050(5) 0.027(3) -0.002(3) -0.004(3) 0.011(3)
C55 0.027(3) 0.039(4) 0.023(3) 0.008(3) -0.001(3) 0.005(3)
C56 0.026(3) 0.040(4) 0.025(3) 0.002(3) -0.006(3) 0.012(3)
C421 0.031(4) 0.047(5) 0.039(5) -0.012(4) 0.001(4) -0.006(4)
C431 0.045(5) 0.035(4) 0.043(5) -0.002(4) 0.011(4) 0.010(4)
C441 0.035(4) 0.043(5) 0.050(5) 0.001(4) 0.014(4) 0.021(4)
C451 0.036(4) 0.046(5) 0.028(4) 0.004(3) 0.012(3) 0.007(4)
C461 0.043(5) 0.043(5) 0.024(3) 0.002(3) 0.001(3) 0.013(4)

loop_
_atom_type_symbol
_atom_type_scat_dispersion_real
_atom_type_scat_dispersion_imag
_atom_type_scat_Cromer_Mann_a1
_atom_type_scat_Cromer_Mann_b1
_atom_type_scat_Cromer_Mann_a2
_atom_type_scat_Cromer_Mann_b2
_atom_type_scat_Cromer_Mann_a3
_atom_type_scat_Cromer_Mann_b3
_atom_type_scat_Cromer_Mann_a4
_atom_type_scat_Cromer_Mann_b4
_atom_type_scat_Cromer_Mann_c
_atom_type_scat_source
'C   ' 0.0033 0.0016 2.3100 20.8439 1.0200 10.2075 1.5886 0.5687 0.8650 51.6512 0.2156 International_Tables_Vol_IV_Table_2.2B
'H   ' 0.0000 0.0000 0.4930 10.5109 0.3229 26.1257 0.1402 3.1424 0.0408 57.7997 0.0030 International_Tables_Vol_IV_Table_2.2B
'Ir  ' -2.0660 7.9900 27.3049 1.5928 16.7296 8.8655 15.6115 0.4179 5.8338 45.0011 11.4722 International_Tables_Vol_IV_Table_2.2B
'O   ' 0.0106 0.0060 3.0485 13.2771 2.2868 5.7011 1.5463 0.3239 0.8670 32.9089 0.2508 International_Tables_Vol_IV_Table_2.2B
'W   ' -1.4210 6.8720 29.0818 1.7203 15.4300 9.2259 14.4327 0.3217 5.1198 57.0560 9.8875 International_Tables_Vol_IV_Table_2.2B

loop_
_exptl_crystal_face_index_h
_exptl_crystal_face_index_k
_exptl_crystal_face_index_l
_exptl_crystal_face_perp_dist
-1 0 0 0.010
1 0 0 0.090
0 1 0 0.190
0 -1 0 0.190
0 0 1 0.110
2 0 -3 0.060

loop_
_geom_angle_atom_site_label_1
_geom_angle_atom_site_label_2
_geom_angle_atom_site_label_3
_geom_angle
_geom_angle_publ_flag
Ir2 Ir1 W4 63.66(1) yes
Ir2 Ir1 W5 58.454(9) yes
W4 Ir1 W5 65.82(1) yes
Ir2 Ir1 C11 112.7(2) yes
W4 Ir1 C11 50.0(2) yes
W5 Ir1 C11 83.7(2) yes
Ir2 Ir1 C12 105.3(3) yes
W4 Ir1 C12 108.3(3) yes
W5 Ir1 C12 163.8(3) yes
C11 Ir1 C12 104.3(3) yes
Ir2 Ir1 C13 131.3(3) yes
W4 Ir1 C13 151.7(3) yes
W5 Ir1 C13 99.9(3) yes
C11 Ir1 C13 106.4(4) yes
C12 Ir1 C13 91.4(4) yes
Ir1 Ir2 Ir3 120.262(12) yes
Ir1 Ir2 W4 57.521(9) yes
Ir3 Ir2 W4 110.972(11) yes
Ir1 Ir2 W5 61.63(1) yes
Ir3 Ir2 W5 61.757(9) yes
W4 Ir2 W5 64.678(9) yes
Ir1 Ir2 C1 91.66(17) yes
Ir3 Ir2 C1 68.58(18) yes
W4 Ir2 C1 44.89(18) yes
W5 Ir2 C1 53.11(17) yes
Ir1 Ir2 C21 78.6(2) yes
Ir3 Ir2 C21 108.6(3) yes
W4 Ir2 C21 131.4(2) yes
W5 Ir2 C21 113.8(2) yes
C1 Ir2 C21 166.8(3) yes
Ir1 Ir2 C22 138.4(3) yes
Ir3 Ir2 C22 101.1(3) yes
W4 Ir2 C22 105.5(3) yes
W5 Ir2 C22 151.0(3) yes
C1 Ir2 C22 100.0(3) yes
C21 Ir2 C22 93.3(4) yes
Ir2 Ir3 W5 59.035(9) yes
Ir2 Ir3 C2 73.16(18) yes
W5 Ir3 C2 54.14(19) yes
Ir2 Ir3 C31 90.3(3) yes
W5 Ir3 C31 140.3(2) yes
C2 Ir3 C31 95.4(3) yes
Ir2 Ir3 C32 164.9(2) yes
W5 Ir3 C32 105.8(2) yes
C2 Ir3 C32 98.2(3) yes
C31 Ir3 C32 103.0(4) yes
Ir2 Ir3 C33 91.3(2) yes
W5 Ir3 C33 107.0(2) yes
C2 Ir3 C33 159.9(3) yes
C31 Ir3 C33 97.4(3) yes
C32 Ir3 C33 94.0(3) yes
Ir1 W4 Ir2 58.817(9) yes
Ir1 W4 W5 58.451(9) yes
Ir2 W4 W5 54.872(8) yes
Ir1 W4 C1 92.85(18) yes
Ir2 W4 C1 44.99(18) yes
W5 W4 C1 47.44(17) yes
Ir1 W4 C11 48.2(2) yes
Ir2 W4 C11 106.16(19) yes
W5 W4 C11 77.91(19) yes
C1 W4 C11 125.3(3) yes
Ir1 W4 C41 119.8(2) yes
Ir2 W4 C41 126.0(2) yes
W5 W4 C41 78.3(2) yes
C1 W4 C41 84.7(3) yes
C11 W4 C41 86.0(3) yes
Ir1 W4 C42 100.06(18) yes
Ir2 W4 C42 92.67(18) yes
W5 W4 C42 146.57(18) yes
C1 W4 C42 116.9(3) yes
C11 W4 C42 107.8(3) yes
Ir1 W4 C43 96.26(19) yes
Ir2 W4 C43 120.15(19) yes
W5 W4 C43 153.89(19) yes
C1 W4 C43 151.1(3) yes
C11 W4 C43 79.9(3) yes
Ir1 W4 C44 123.9(2) yes
Ir2 W4 C44 151.05(19) yes
W5 W4 C44 153.94(19) yes
C1 W4 C44 143.1(3) yes
C11 W4 C44 86.8(3) yes
Ir1 W4 C45 154.45(18) yes
Ir2 W4 C45 128.74(18) yes
W5 W4 C45 147.10(18) yes
C1 W4 C45 108.3(2) yes
C11 W4 C45 121.8(3) yes
Ir1 W4 C46 131.08(19) yes
Ir2 W4 C46 96.2(2) yes
W5 W4 C46 142.4(2) yes
C1 W4 C46 95.5(3) yes
C11 W4 C46 138.1(3) yes
C41 W4 C42 134.1(3) yes
C41 W4 C43 113.7(3) yes
C42 W4 C43 34.4(3) yes
C41 W4 C44 79.7(3) yes
C42 W4 C44 58.5(3) yes
C43 W4 C44 35.5(3) yes
C41 W4 C45 77.4(3) yes
C42 W4 C45 57.9(3) yes
C43 W4 C45 58.4(3) yes
C44 W4 C45 35.7(3) yes
C41 W4 C46 108.9(3) yes
C42 W4 C46 34.9(3) yes
C43 W4 C46 58.3(3) yes
C44 W4 C46 59.3(3) yes
C45 W4 C46 35.3(3) yes
Ir1 W5 Ir2 59.919(9) yes
Ir1 W5 Ir3 116.252(12) yes
Ir2 W5 Ir3 59.207(9) yes
Ir1 W5 W4 55.731(9) yes
Ir2 W5 W4 60.449(9) yes
Ir3 W5 W4 105.862(11) yes
Ir1 W5 C1 87.00(17) yes
Ir2 W5 C1 47.63(17) yes
Ir3 W5 C1 65.29(16) yes
W4 W5 C1 42.78(17) yes
Ir1 W5 C2 121.94(16) yes
Ir2 W5 C2 69.91(16) yes
Ir3 W5 C2 46.26(16) yes
W4 W5 C2 75.61(16) yes
C1 W5 C2 35.6(2) yes
Ir1 W5 C51 66.1(2) yes
Ir2 W5 C51 69.2(2) yes
Ir3 W5 C51 76.5(2) yes
W4 W5 C51 116.0(2) yes
C1 W5 C51 116.1(3) yes
Ir1 W5 C52 131.5(2) yes
Ir2 W5 C52 153.0(2) yes
Ir3 W5 C52 111.4(2) yes
W4 W5 C52 103.4(2) yes
C1 W5 C52 105.5(3) yes
Ir1 W5 C53 145.9(2) yes
Ir2 W5 C53 150.6(2) yes
Ir3 W5 C53 91.4(2) yes
W4 W5 C53 138.3(2) yes
C1 W5 C53 124.4(3) yes
Ir1 W5 C54 113.8(2) yes
Ir2 W5 C54 146.2(2) yes
Ir3 W5 C54 105.9(2) yes
W4 W5 C54 147.5(2) yes
C1 W5 C54 158.8(3) yes
Ir1 W5 C55 87.8(2) yes
Ir2 W5 C55 145.7(2) yes
Ir3 W5 C55 141.6(2) yes
W4 W5 C55 112.5(2) yes
C1 W5 C55 150.3(3) yes
Ir1 W5 C56 97.4(2) yes
Ir2 W5 C56 149.8(2) yes
Ir3 W5 C56 146.3(2) yes
W4 W5 C56 90.84(19) yes
C1 W5 C56 117.5(3) yes
C2 W5 C51 121.1(3) yes
C2 W5 C52 85.6(3) yes
C51 W5 C52 136.2(3) yes
C2 W5 C53 91.4(3) yes
C51 W5 C53 104.8(3) yes
C52 W5 C53 35.3(3) yes
C2 W5 C54 124.1(3) yes
C51 W5 C54 78.0(3) yes
C52 W5 C54 58.3(3) yes
C53 W5 C54 34.5(3) yes
C2 W5 C55 143.8(3) yes
C51 W5 C55 88.1(3) yes
C52 W5 C55 58.3(3) yes
C53 W5 C55 58.4(3) yes
C54 W5 C55 35.8(3) yes
C2 W5 C56 114.3(3) yes
C51 W5 C56 122.5(3) yes
C52 W5 C56 35.1(3) yes
C53 W5 C56 58.3(3) yes
C54 W5 C56 58.4(3) yes
C55 W5 C56 34.7(3) yes
Ir2 C1 W4 90.1(3) yes
Ir2 C1 W5 79.3(2) yes
W4 C1 W5 89.8(2) yes
Ir2 C1 C2 113.9(5) yes
W4 C1 C2 148.3(5) yes
W5 C1 C2 75.7(4) yes
Ir3 C2 W5 79.6(2) yes
Ir3 C2 C1 104.3(4) yes
W5 C2 C1 68.7(4) yes
Ir3 C2 C3 130.7(5) yes
W5 C2 C3 128.3(5) yes
C1 C2 C3 122.8(6) yes
C2 C3 C4 124.3(7) yes
C2 C3 C8 117.5(7) yes
C4 C3 C8 118.2(7) yes
C3 C4 C5 120.6(8) yes
C3 C4 H41 119.7 no
C5 C4 H41 119.7 no
C4 C5 C6 121.1(9) yes
C4 C5 H51 119.4 no
C6 C5 H51 119.4 no
C5 C6 C7 119.4(8) yes
C5 C6 H61 120.3 no
C7 C6 H61 120.3 no
C6 C7 C8 119.3(9) yes
C6 C7 H71 120.4 no
C8 C7 H71 120.4 no
C3 C8 C7 121.3(8) yes
C3 C8 H81 119.4 no
C7 C8 H81 119.4 no
Ir1 C11 W4 81.8(3) yes
Ir1 C11 O11 132.1(6) yes
W4 C11 O11 146.0(6) yes
Ir1 C12 O12 179.0(8) yes
Ir1 C13 O13 177.9(11) yes
Ir2 C21 O21 176.3(8) yes
Ir2 C22 O22 176.6(8) yes
Ir3 C31 O31 178.2(8) yes
Ir3 C32 O32 174.9(8) yes
Ir3 C33 O33 179.8(8) yes
W4 C41 O41 175.7(7) yes
W4 C42 C43 72.3(4) yes
W4 C42 C46 70.1(4) yes
C43 C42 C46 108.3(7) yes
W4 C42 C421 130.2(5) yes
C43 C42 C421 124.5(7) yes
C46 C42 C421 126.6(8) yes
W4 C43 C42 73.2(4) yes
W4 C43 C44 69.9(4) yes
C42 C43 C44 108.0(7) yes
W4 C43 C431 130.0(6) yes
C42 C43 C431 126.1(7) yes
C44 C43 C431 125.1(7) yes
W4 C44 C43 74.6(4) yes
W4 C44 C45 72.7(4) yes
C43 C44 C45 107.1(7) yes
W4 C44 C441 127.6(6) yes
C43 C44 C441 125.8(7) yes
C45 C44 C441 126.0(7) yes
W4 C45 C44 71.7(4) yes
W4 C45 C46 72.2(4) yes
C44 C45 C46 108.4(7) yes
W4 C45 C451 129.5(5) yes
C44 C45 C451 125.4(7) yes
C46 C45 C451 125.5(7) yes
W4 C46 C42 75.1(4) yes
W4 C46 C45 72.5(4) yes
C42 C46 C45 108.1(7) yes
W4 C46 C461 126.9(5) yes
C42 C46 C461 126.7(7) yes
C45 C46 C461 124.4(7) yes
W5 C51 O51 167.8(6) yes
W5 C52 C53 72.1(4) yes
W5 C52 C56 73.6(4) yes
C53 C52 C56 107.8(7) yes
W5 C52 H521 120.1 no
C53 C52 H521 126.1 no
C56 C52 H521 126.1 no
W5 C53 C52 72.7(4) yes
W5 C53 C54 72.8(5) yes
C52 C53 C54 108.7(8) yes
W5 C53 H531 120.7) no
C52 C53 H531 125.7 no
C54 C53 H531 125.7 no
W5 C54 C53 72.7(5) yes
W5 C54 C55 72.3(4) yes
C53 C54 C55 107.9(7) yes
W5 C54 H541 120.7 no
C53 C54 H541 126.0 no
C55 C54 H541 126.0 no
W5 C55 C54 71.9(4) yes
W5 C55 C56 73.9(4) yes
C54 C55 C56 107.8(7) yes
W5 C55 H551 119.9 no
C54 C55 H551 126.1 no
C56 C55 H551 126.1 no
W5 C56 C52 71.4(4) yes
W5 C56 C55 71.5(4) yes
C52 C56 C55 107.7(7) yes
W5 C56 H561 122.7 no
C52 C56 H561 126.1 no
C55 C56 H561 126.1 no
C42 C421 H4211 109.5 no
C42 C421 H4212 109.5 no
H4211 C421 H4212 109.476 no
C42 C421 H4213 109.5 no
H4211 C421 H4213 109.476 no
H4212 C421 H4213 109.476 no
C43 C431 H4311 109.5 no
C43 C431 H4312 109.5 no
H4311 C431 H4312 109.476 no
C43 C431 H4313 109.5 no
H4311 C431 H4313 109.476 no
H4312 C431 H4313 109.476 no
C44 C441 H4411 109.5 no
C44 C441 H4412 109.5 no
H4411 C441 H4412 109.476 no
C44 C441 H4413 109.5 no
H4411 C441 H4413 109.476 no
H4412 C441 H4413 109.476 no
C45 C451 H4511 109.5 no
C45 C451 H4512 109.5 no
H4511 C451 H4512 109.476 no
C45 C451 H4513 109.5 no
H4511 C451 H4513 109.476 no
H4512 C451 H4513 109.476 no
C46 C461 H4611 109.5 no
C46 C461 H4612 109.5 no
H4611 C461 H4612 109.476 no
C46 C461 H4613 109.5 no
H4611 C461 H4613 109.476 no
H4612 C461 H4613 109.476 no

loop_
_geom_bond_atom_site_label_1
_geom_bond_atom_site_label_2
_geom_bond_distance
_geom_bond_publ_flag
Ir1 Ir2 2.7870(4) yes
Ir1 W4 2.7481(4) yes
Ir1 W5 2.8339(4) yes
Ir1 C11 2.069(7) yes
Ir1 C12 1.875(8) yes
Ir1 C13 1.897(8) yes
Ir2 Ir3 2.7497(4) yes
Ir2 W4 2.9195(4) yes
Ir2 W5 2.7448(4) yes
Ir2 C1 2.064(7) yes
Ir2 C21 1.915(7) yes
Ir2 C22 1.856(8) yes
Ir3 W5 2.8199(4) yes
Ir3 C2 2.071(6) yes
Ir3 C31 1.927(8) yes
Ir3 C32 1.922(8) yes
Ir3 C33 1.943(8) yes
W4 W5 3.0336(4) yes
W4 C1 2.060(7) yes
W4 C11 2.127(8) yes
W4 C41 1.987(7) yes
W4 C42 2.405(7) yes
W4 C43 2.393(7) yes
W4 C44 2.331(7) yes
W4 C45 2.345(7) yes
W4 C46 2.340(8) yes
W5 C1 2.235(6) yes
W5 C2 2.323(7) yes
W5 C51 1.986(7) yes
W5 C52 2.350(7) yes
W5 C53 2.342(8) yes
W5 C54 2.343(8) yes
W5 C55 2.347(7) yes
W5 C56 2.378(7) yes
O11 C11 1.18(1) yes
O12 C12 1.14(1) yes
O13 C13 1.127(11) yes
O21 C21 1.13(1) yes
O22 C22 1.16(1) yes
O31 C31 1.11(1) yes
O32 C32 1.12(1) yes
O33 C33 1.13(1) yes
O41 C41 1.141(9) yes
O51 C51 1.169(9) yes
C1 C2 1.397(9) yes
C2 C3 1.49(1) yes
C3 C4 1.400(11) yes
C3 C8 1.380(11) yes
C4 C5 1.369(12) yes
C4 H41 1.000 no
C5 C6 1.390(14) yes
C5 H51 1.000 no
C6 C7 1.377(14) yes
C6 H61 1.000 no
C7 C8 1.411(11) yes
C7 H71 1.000 no
C8 H81 1.000 no
C42 C43 1.421(11) yes
C42 C46 1.424(11) yes
C42 C421 1.504(11) yes
C43 C44 1.440(11) yes
C43 C431 1.494(12) yes
C44 C45 1.43(1) yes
C44 C441 1.507(11) yes
C45 C46 1.419(11) yes
C45 C451 1.507(11) yes
C46 C461 1.513(11) yes
C52 C53 1.422(12) yes
C52 C56 1.425(12) yes
C52 H521 1.000 no
C53 C54 1.389(13) yes
C53 H531 1.000 no
C54 C55 1.441(12) yes
C54 H541 1.000 no
C55 C56 1.409(11) yes
C55 H551 1.000 no
C56 H561 1.000 no
C421 H4211 1.000 no
C421 H4212 1.000 no
C421 H4213 1.000 no
C431 H4311 1.000 no
C431 H4312 1.000 no
C431 H4313 1.000 no
C441 H4411 1.000 no
C441 H4412 1.000 no
C441 H4413 1.000 no
C451 H4511 1.000 no
C451 H4512 1.000 no
C451 H4513 1.000 no
C461 H4611 1.000 no
C461 H4612 1.000 no
C461 H4613 1.000 no
